data_7709121
loop_
_publ_author_name
'Yang, Hui'
'Liu, Shan-Shan'
'Meng, Yin-Shan'
'Zhang, Yi-Quan'
'Pu, Lin'
'Wang, Xincheng'
'Lin, Shijing'

_publ_section_title
;
 Four mononuclear dysprosium complexes with neutral Schiff-base ligands:
 syntheses, crystal structures and slow magnetic relaxation behavior
;
_journal_name_full 'Dalton Transactions'
_journal_paper_doi 10.1039/D1DT03701C
_journal_year 2022
_chemical_formula_moiety 'C34 H26 Dy N7 O16'
_chemical_formula_sum 'C34 H26 Dy N7 O16'
_chemical_formula_weight 951.12
_space_group_crystal_system triclinic
_space_group_IT_number 2
_space_group_name_Hall '-P 1'
_space_group_name_H-M_alt 'P -1'
_atom_sites_solution_hydrogens mixed
_atom_sites_solution_primary direct
_audit_creation_date 2019-06-22
_audit_creation_method
;
Olex2 1.2
(compiled 2018.05.29 svn.r3508 for OlexSys, GUI svn.r5506)
;
_audit_update_record
;
2021-05-17 deposited with the CCDC.	2021-12-20 downloaded from the CCDC.
;
_cell_angle_alpha 74.093(3)
_cell_angle_beta 88.444(3)
_cell_angle_gamma 87.655(3)
_cell_formula_units_Z 2
_cell_length_a 7.6525(3)
_cell_length_b 13.5408(6)
_cell_length_c 17.7030(6)
_cell_measurement_reflns_used 8408
_cell_measurement_temperature 296(1)
_cell_measurement_theta_max 71.6200
_cell_measurement_theta_min 4.8180
_cell_volume 1762.44(12)
_computing_cell_refinement 'CrysAlisPro 1.171.39.46e (Rigaku OD, 2018)'
_computing_data_collection 'CrysAlisPro 1.171.39.46e (Rigaku OD, 2018)'
_computing_data_reduction 'CrysAlisPro 1.171.39.46e (Rigaku OD, 2018)'
_computing_molecular_graphics 'Olex2 (Dolomanov et al., 2009)'
_computing_publication_material 'Olex2 (Dolomanov et al., 2009)'
_computing_structure_refinement 'ShelXL (Sheldrick, 2015)'
_computing_structure_solution 'ShelXT (Sheldrick, 2015)'
_diffrn_ambient_environment air
_diffrn_ambient_temperature 296(1)
_diffrn_detector 'CCD plate'
_diffrn_detector_area_resol_mean 15.9595
_diffrn_detector_type EosS2
_diffrn_measured_fraction_theta_full 0.999
_diffrn_measured_fraction_theta_max 0.978
_diffrn_measurement_details
;
List of Runs (angles in degrees, time in seconds):

  # Type    Start    End  Width  t~exp~   \w     \q     \k     \f   Frames
#--------------------------------------------------------------------------
  1  \w   -104.00 -10.00   1.00    2.70    --  -36.42 -77.00 -60.00   94
  2  \w   -104.00 -20.00   1.00    2.70    --  -36.42 -57.00  30.00   84
  3  \w   -104.00 -20.00   1.00    2.70    --  -36.42 -57.00 -30.00   84
  4  \w    -53.00  31.00   1.00    2.70    --  -36.42  57.00 150.00   84
  5  \w   -106.00 -18.00   1.00    2.70    --  -36.42 -38.00-180.00   88
  6  \w     20.00 104.00   1.00    2.70    --   36.42  57.00 -90.00   84
  7  \w     23.00  90.00   1.00    2.70    --   36.42-125.00   0.00   67
  8  \w      1.00  75.00   1.00    2.70    --   36.42 -99.00 150.00   74
  9  \w    100.00 176.00   1.00   10.79    --  106.21 111.00-120.00   76
 10  \w     35.00 145.00   1.00   10.79    --  106.21 -15.00 -60.00  110
 11  \w     57.00 150.00   1.00   10.79    --  106.21 178.00 150.00   93
 12  \w     38.00 124.00   1.00   10.79    --  106.21 -45.00  30.00   86
 13  \w     36.00 113.00   1.00   10.79    --  106.21-111.00-120.00   77
 14  \w     38.00 124.00   1.00   10.79    --  106.21 -45.00  90.00   86
 15  \w     36.00 113.00   1.00   10.79    --  106.21-111.00-180.00   77
 16  \w     38.00 124.00   1.00   10.79    --  106.21 -45.00 150.00   86
 17  \w     36.00 128.00   1.00   10.79    --  106.21 -30.00 150.00   92
 18  \w     37.00 109.00   1.00   10.79    --  106.21 -94.00 -90.00   72
 19  \w     39.00 124.00   1.00   10.79    --  106.21 -61.00-120.00   85
 20  \w     37.00 109.00   1.00   10.79    --  106.21 -94.00  30.00   72
 21  \w     88.00 173.00   1.00   10.79    --  106.21  61.00   0.00   85
 22  \w     85.00 176.00   1.00   10.79    --  106.21  30.00 -30.00   91
 23  \w    -55.00  -4.00   1.00    2.70    --  -36.42  38.00 -90.00   51
;
_diffrn_measurement_device 'four-circle diffractometer'
_diffrn_measurement_device_type 'New Gemini, Dual, Cu at home/near, EosS2'
_diffrn_measurement_method '\w scans'
_diffrn_orient_matrix_type 'CrysAlisPro convention (1999,Acta A55,543-557)'
_diffrn_orient_matrix_UB_11 0.0423021000
_diffrn_orient_matrix_UB_12 -0.1162579000
_diffrn_orient_matrix_UB_13 0.0180274000
_diffrn_orient_matrix_UB_21 0.0692427000
_diffrn_orient_matrix_UB_22 0.0149034000
_diffrn_orient_matrix_UB_23 -0.0847741000
_diffrn_orient_matrix_UB_31 0.1844524000
_diffrn_orient_matrix_UB_32 0.0165648000
_diffrn_orient_matrix_UB_33 0.0260498000
_diffrn_radiation_monochromator graphite
_diffrn_radiation_probe x-ray
_diffrn_radiation_type CuK\a
_diffrn_radiation_wavelength 1.54184
_diffrn_reflns_av_R_equivalents 0.0667
_diffrn_reflns_av_unetI/netI 0.0665
_diffrn_reflns_Laue_measured_fraction_full 0.999
_diffrn_reflns_Laue_measured_fraction_max 0.978
_diffrn_reflns_limit_h_max 9
_diffrn_reflns_limit_h_min -7
_diffrn_reflns_limit_k_max 16
_diffrn_reflns_limit_k_min -15
_diffrn_reflns_limit_l_max 21
_diffrn_reflns_limit_l_min -21
_diffrn_reflns_number 16566
_diffrn_reflns_point_group_measured_fraction_full 0.999
_diffrn_reflns_point_group_measured_fraction_max 0.978
_diffrn_reflns_theta_full 67.684
_diffrn_reflns_theta_max 71.766
_diffrn_reflns_theta_min 3.396
_diffrn_source 'fine-focus sealed X-ray tube'
_diffrn_source_type 'Enhance (Cu) X-ray Source'
_exptl_absorpt_coefficient_mu 12.125
_exptl_absorpt_correction_T_max 1.00000
_exptl_absorpt_correction_T_min 0.09535
_exptl_absorpt_correction_type multi-scan
_exptl_absorpt_process_details
;
CrysAlisPro 1.171.39.46e (Rigaku Oxford Diffraction, 2018)
Empirical absorption correction using spherical harmonics,
 implemented in SCALE3 ABSPACK scaling algorithm.
;
_exptl_crystal_colour 'clear reddish red'
_exptl_crystal_colour_lustre clear
_exptl_crystal_colour_modifier reddish
_exptl_crystal_colour_primary red
_exptl_crystal_density_diffrn 1.792
_exptl_crystal_description plate
_exptl_crystal_F_000 946
_exptl_crystal_size_max 0.35
_exptl_crystal_size_mid 0.3
_exptl_crystal_size_min 0.1
_refine_diff_density_max 1.471
_refine_diff_density_min -1.414
_refine_diff_density_rms 0.149
_refine_ls_extinction_method none
_refine_ls_goodness_of_fit_ref 1.054
_refine_ls_hydrogen_treatment constr
_refine_ls_matrix_type full
_refine_ls_number_parameters 524
_refine_ls_number_reflns 6762
_refine_ls_number_restraints 0
_refine_ls_restrained_S_all 1.054
_refine_ls_R_factor_all 0.0628
_refine_ls_R_factor_gt 0.0591
_refine_ls_shift/su_max 0.000
_refine_ls_shift/su_mean 0.000
_refine_ls_structure_factor_coef Fsqd
_refine_ls_weighting_details 'w=1/[\s^2^(Fo^2^)+(0.1075P)^2^+0.0718P] where P=(Fo^2^+2Fc^2^)/3'
_refine_ls_weighting_scheme calc
_refine_ls_wR_factor_gt 0.1481
_refine_ls_wR_factor_ref 0.1534
_reflns_Friedel_coverage 0.000
_reflns_number_gt 6229
_reflns_number_total 6762
_reflns_threshold_expression 'I > 2\s(I)'
_cod_data_source_file d1dt03701c2.cif
_cod_data_source_block yxq-yh-no2
_cod_database_code 7709121
_shelx_shelxl_version_number 2014/7
_shelx_space_group_comment
;
The symmetry employed for this shelxl refinement is uniquely defined
by the following loop, which should always be used as a source of
symmetry information in preference to the above space-group names.
They are only intended as comments.
;
_reflns_odcompleteness_completeness 99.98
_reflns_odcompleteness_iscentric 1
_reflns_odcompleteness_theta 66.97
_olex2_refinement_description
;
1. Fixed Uiso
 At 1.2 times of:
  All C(H) groups, All N(H) groups
 At 1.5 times of:
  All O(H,H) groups
2.a Rotating group:
 O2(H00a,H00b)
2.b Aromatic/amide H refined with riding coordinates:
 N00C(H00C), N00F(H00F), C00T(H00T), C00U(H00U), C00Z(H00Z), C011(H011),
 C012(H012), C013(H013), C015(H015), C016(H016), C017(H017), C019(H019),
 C01A(H01A), C01B(H01B), C01C(H01C), C01D(H01D), C01E(H01E), C01G(H01G),
 C01H(H01H), C01I(H01I), C01J(H01J), C01K(H01K), C01L(H01L), C01M(H01M)
;
_olex2_date_sample_data_collection 2019-06-12
_olex2_submission_special_instructions 'No special instructions were received'
_oxdiff_exptl_absorpt_empirical_details
;
Empirical correction (ABSPACK) includes:
- Absorption correction using spherical harmonics
- Frame scaling
- Detector area scaling
;
_oxdiff_exptl_absorpt_empirical_full_max 6.642
_oxdiff_exptl_absorpt_empirical_full_min 0.544

loop_
_space_group_symop_operation_xyz
'x, y, z'
'-x, -y, -z'

loop_
_atom_site_label
_atom_site_type_symbol
_atom_site_fract_x
_atom_site_fract_y
_atom_site_fract_z
_atom_site_U_iso_or_equiv
_atom_site_adp_type
_atom_site_occupancy
_atom_site_site_symmetry_order
_atom_site_calc_flag
_atom_site_refinement_flags_posn
_atom_site_refinement_flags_adp
_atom_site_refinement_flags_occupancy
_atom_site_disorder_assembly
_atom_site_disorder_group
Dy1 Dy 0.37941(3) 0.33495(2) 0.30184(2) 0.03062(13) Uani 1 1 d . . . . .
O5 O 0.3628(6) 0.3290(3) 0.4335(2) 0.0403(8) Uani 1 1 d . . . . .
O1 O 0.4074(6) 0.2975(3) 0.1824(2) 0.0407(8) Uani 1 1 d . . . . .
O6 O 0.5511(5) 0.1756(3) 0.3512(3) 0.0432(8) Uani 1 1 d . . . . .
O8 O 0.5180(6) 0.4808(3) 0.3281(2) 0.0469(9) Uani 1 1 d . . . . .
O3 O 0.1238(5) 0.3974(3) 0.2220(2) 0.0452(9) Uani 1 1 d . . . . .
O7 O 0.6998(6) 0.3067(3) 0.2958(3) 0.0483(9) Uani 1 1 d . . . . .
O2 O 0.1878(6) 0.1969(3) 0.3343(3) 0.0482(10) Uani 1 1 d . . . . .
H00A H 0.2375 0.1439 0.3242 0.072 Uiso 1 1 d GR . . . .
H00B H 0.0944 0.2134 0.3073 0.072 Uiso 1 1 d GR . . . .
O9 O 0.4723(6) 0.4936(3) 0.2066(3) 0.0496(10) Uani 1 1 d . . . . .
O11 O 0.8302(6) 0.1571(4) 0.3361(4) 0.0592(12) Uani 1 1 d . . . . .
O12 O 0.5786(7) 0.6217(3) 0.2403(3) 0.0593(12) Uani 1 1 d . . . . .
N1 N 0.3036(6) 0.4357(3) 0.0515(3) 0.0363(9) Uani 1 1 d . . . . .
H00C H 0.3068 0.4212 0.1019 0.044 Uiso 1 1 calc R . . . .
N3 N 0.6987(6) 0.2111(4) 0.3284(3) 0.0370(9) Uani 1 1 d . . . . .
O10 O -0.0804(7) 0.5023(4) 0.2427(4) 0.0642(14) Uani 1 1 d . . . . .
N5 N 0.2770(7) 0.4929(3) 0.4825(3) 0.0376(10) Uani 1 1 d . . . . .
H00F H 0.3235 0.4698 0.4457 0.045 Uiso 1 1 calc R . . . .
N2 N 0.0497(7) 0.4506(4) 0.2626(3) 0.0412(10) Uani 1 1 d . . . . .
C26 C 0.1720(7) 0.2516(4) 0.6336(3) 0.0362(11) Uani 1 1 d . . . . .
C31 C 0.1827(8) 0.1441(4) 0.6453(3) 0.0403(11) Uani 1 1 d . . . . .
N7 N 0.2355(9) 0.9242(4) 0.4109(5) 0.0675(19) Uani 1 1 d . . . . .
N4 N 0.5265(6) 0.5363(3) 0.2573(3) 0.0388(10) Uani 1 1 d . . . . .
O4 O 0.1270(7) 0.4461(5) 0.3257(3) 0.0645(14) Uani 1 1 d . . . . .
C25 C 0.2359(7) 0.3179(4) 0.5595(3) 0.0344(10) Uani 1 1 d . . . . .
O15 O 0.3005(10) 0.9730(4) 0.3492(5) 0.092(2) Uani 1 1 d . . . . .
C20 C 0.2455(8) 0.8110(4) 0.4302(4) 0.0462(14) Uani 1 1 d . . . . .
O13 O -0.0756(10) 0.8699(5) -0.0543(5) 0.089(2) Uani 1 1 d . . . . .
N6 N -0.0183(7) 0.8173(4) -0.0966(4) 0.0565(15) Uani 1 1 d . . . . .
C9 C 0.5197(8) 0.2047(4) 0.0097(3) 0.0394(11) Uani 1 1 d . . . . .
O14 O -0.0301(10) 0.8433(5) -0.1676(4) 0.0858(19) Uani 1 1 d . . . . .
C19 C 0.3261(10) 0.7655(4) 0.3788(4) 0.0521(15) Uani 1 1 d . . . . .
H00T H 0.3746 0.8051 0.3321 0.063 Uiso 1 1 calc R . . . .
C32 C 0.2587(9) 0.1038(4) 0.5859(4) 0.0457(13) Uani 1 1 d . . . . .
H00U H 0.2668 0.0328 0.5949 0.055 Uiso 1 1 calc R . . . .
C34 C 0.3078(7) 0.2727(4) 0.5005(3) 0.0340(10) Uani 1 1 d . . . . .
C23 C 0.2629(7) 0.6014(4) 0.4682(3) 0.0360(10) Uani 1 1 d . . . . .
C17 C 0.4605(7) 0.2378(4) 0.1403(3) 0.0349(10) Uani 1 1 d . . . . .
C6 C 0.2255(7) 0.5309(4) 0.0123(3) 0.0334(10) Uani 1 1 d . . . . .
C18 C 0.3353(10) 0.6589(4) 0.3968(4) 0.0506(14) Uani 1 1 d . . . . .
H00Z H 0.3888 0.6261 0.3621 0.061 Uiso 1 1 calc R . . . .
C8 C 0.4474(7) 0.2702(4) 0.0567(3) 0.0346(10) Uani 1 1 d . . . . .
C24 C 0.2255(8) 0.4239(4) 0.5472(3) 0.0384(11) Uani 1 1 d . . . . .
H011 H 0.1783 0.4485 0.5878 0.046 Uiso 1 1 calc R . . . .
C27 C 0.0957(10) 0.2881(5) 0.6941(4) 0.0495(14) Uani 1 1 d . . . . .
H012 H 0.0874 0.3585 0.6885 0.059 Uiso 1 1 calc R . . . .
C7 C 0.3732(7) 0.3658(4) 0.0186(3) 0.0354(10) Uani 1 1 d . . . . .
H013 H 0.3723 0.3825 -0.0360 0.043 Uiso 1 1 calc R . . . .
C14 C 0.6085(8) 0.1120(4) 0.0479(4) 0.0437(12) Uani 1 1 d . . . . .
C33 C 0.3203(9) 0.1633(4) 0.5167(3) 0.0445(12) Uani 1 1 d . . . . .
H015 H 0.3706 0.1330 0.4797 0.053 Uiso 1 1 calc R . . . .
C30 C 0.1142(10) 0.0788(5) 0.7145(4) 0.0544(15) Uani 1 1 d . . . . .
H016 H 0.1200 0.0082 0.7211 0.065 Uiso 1 1 calc R . . . .
C2 C 0.0769(9) 0.6866(4) 0.0223(4) 0.0503(14) Uani 1 1 d . . . . .
H017 H 0.0293 0.7277 0.0525 0.060 Uiso 1 1 calc R . . . .
O16 O 0.1627(13) 0.9651(5) 0.4560(5) 0.110(3) Uani 1 1 d . . . . .
C4 C 0.1338(8) 0.6577(5) -0.1048(4) 0.0448(12) Uani 1 1 d . . . . .
H019 H 0.1257 0.6805 -0.1592 0.054 Uiso 1 1 calc R . . . .
C16 C 0.5348(9) 0.1378(4) 0.1762(4) 0.0456(13) Uani 1 1 d . . . . .
H01A H 0.5330 0.1123 0.2306 0.055 Uiso 1 1 calc R . . . .
C21 C 0.1725(9) 0.7562(5) 0.4997(4) 0.0505(14) Uani 1 1 d . . . . .
H01B H 0.1175 0.7900 0.5335 0.061 Uiso 1 1 calc R . . . .
C22 C 0.1814(9) 0.6503(4) 0.5190(4) 0.0469(13) Uani 1 1 d . . . . .
H01C H 0.1325 0.6120 0.5660 0.056 Uiso 1 1 calc R . . . .
C1 C 0.1593(9) 0.5931(4) 0.0577(4) 0.0467(13) Uani 1 1 d . . . . .
H01D H 0.1705 0.5720 0.1120 0.056 Uiso 1 1 calc R . . . .
C5 C 0.2128(8) 0.5640(4) -0.0696(3) 0.0391(11) Uani 1 1 d . . . . .
H01E H 0.2578 0.5226 -0.1001 0.047 Uiso 1 1 calc R . . . .
C3 C 0.0662(8) 0.7178(4) -0.0579(4) 0.0428(12) Uani 1 1 d . . . . .
C15 C 0.6074(9) 0.0805(5) 0.1314(4) 0.0507(14) Uani 1 1 d . . . . .
H01G H 0.6595 0.0172 0.1564 0.061 Uiso 1 1 calc R . . . .
C13 C 0.6888(9) 0.0503(5) 0.0038(5) 0.0545(16) Uani 1 1 d . . . . .
H01H H 0.7474 -0.0106 0.0297 0.065 Uiso 1 1 calc R . . . .
C10 C 0.5123(12) 0.2291(5) -0.0723(4) 0.0586(17) Uani 1 1 d . . . . .
H01I H 0.4526 0.2891 -0.0993 0.070 Uiso 1 1 calc R . . . .
C29 C 0.0404(11) 0.1153(6) 0.7717(4) 0.0629(18) Uani 1 1 d . . . . .
H01J H -0.0048 0.0707 0.8170 0.075 Uiso 1 1 calc R . . . .
C12 C 0.6823(10) 0.0778(5) -0.0756(5) 0.0612(18) Uani 1 1 d . . . . .
H01K H 0.7388 0.0374 -0.1042 0.073 Uiso 1 1 calc R . . . .
C28 C 0.0327(11) 0.2207(6) 0.7619(4) 0.0622(18) Uani 1 1 d . . . . .
H01L H -0.0157 0.2465 0.8017 0.075 Uiso 1 1 calc R . . . .
C11 C 0.5901(13) 0.1675(6) -0.1137(5) 0.068(2) Uani 1 1 d . . . . .
H01M H 0.5813 0.1856 -0.1681 0.082 Uiso 1 1 calc R . . . .

loop_
_atom_site_aniso_label
_atom_site_aniso_U_11
_atom_site_aniso_U_22
_atom_site_aniso_U_33
_atom_site_aniso_U_23
_atom_site_aniso_U_13
_atom_site_aniso_U_12
Dy1 0.03750(19) 0.02301(17) 0.03140(18) -0.00805(11) 0.00168(11) 0.00113(11)
O5 0.062(2) 0.0287(17) 0.0298(17) -0.0076(14) 0.0027(16) -0.0043(16)
O1 0.058(2) 0.0318(18) 0.0352(18) -0.0142(15) 0.0012(16) 0.0045(16)
O6 0.0371(19) 0.0366(19) 0.054(2) -0.0084(17) 0.0037(17) -0.0030(15)
O8 0.070(3) 0.0304(18) 0.040(2) -0.0097(16) 0.0071(19) -0.0047(17)
O3 0.046(2) 0.047(2) 0.047(2) -0.0204(18) -0.0050(17) 0.0136(17)
O7 0.045(2) 0.0316(19) 0.064(3) -0.0063(18) 0.0045(19) -0.0037(16)
O2 0.041(2) 0.0300(19) 0.070(3) -0.0056(18) -0.011(2) -0.0027(16)
O9 0.066(3) 0.038(2) 0.046(2) -0.0125(17) -0.0052(19) -0.0087(18)
O11 0.036(2) 0.045(2) 0.097(4) -0.021(2) 0.000(2) 0.0095(18)
O12 0.081(3) 0.029(2) 0.064(3) -0.0045(19) 0.000(2) -0.013(2)
N1 0.045(2) 0.0272(19) 0.037(2) -0.0094(17) 0.0000(18) 0.0042(17)
N3 0.039(2) 0.032(2) 0.041(2) -0.0115(18) -0.0023(19) -0.0014(18)
O10 0.054(3) 0.055(3) 0.089(4) -0.031(3) -0.016(3) 0.024(2)
N5 0.051(3) 0.025(2) 0.038(2) -0.0107(17) -0.0010(19) -0.0022(18)
N2 0.042(2) 0.032(2) 0.048(3) -0.0093(19) -0.002(2) 0.0052(19)
C26 0.039(3) 0.034(3) 0.036(2) -0.009(2) -0.007(2) -0.004(2)
C31 0.046(3) 0.035(3) 0.038(3) -0.005(2) -0.005(2) 0.000(2)
N7 0.078(4) 0.022(2) 0.105(5) -0.018(3) -0.036(4) 0.004(2)
N4 0.042(2) 0.027(2) 0.044(2) -0.0033(18) 0.0042(19) -0.0026(17)
O4 0.072(3) 0.080(3) 0.052(3) -0.036(3) -0.017(2) 0.030(3)
C25 0.040(3) 0.028(2) 0.034(2) -0.0068(19) -0.005(2) 0.0006(19)
O15 0.113(5) 0.024(2) 0.127(6) -0.001(3) -0.005(4) -0.008(3)
C20 0.049(3) 0.020(2) 0.072(4) -0.015(2) -0.019(3) 0.000(2)
O13 0.099(5) 0.051(3) 0.117(6) -0.027(3) -0.020(4) 0.035(3)
N6 0.044(3) 0.035(3) 0.082(4) -0.003(3) -0.005(3) 0.003(2)
C9 0.046(3) 0.029(2) 0.046(3) -0.017(2) 0.008(2) 0.000(2)
O14 0.100(5) 0.058(3) 0.080(4) 0.014(3) -0.025(3) 0.016(3)
C19 0.065(4) 0.027(3) 0.060(4) -0.005(2) 0.005(3) -0.001(2)
C32 0.067(4) 0.026(2) 0.044(3) -0.007(2) -0.003(3) 0.000(2)
C34 0.041(3) 0.027(2) 0.032(2) -0.0054(18) -0.004(2) -0.0023(19)
C23 0.041(3) 0.024(2) 0.043(3) -0.010(2) -0.005(2) 0.0014(19)
C17 0.039(3) 0.030(2) 0.041(3) -0.018(2) 0.001(2) -0.0042(19)
C6 0.033(2) 0.024(2) 0.044(3) -0.0097(19) 0.003(2) -0.0035(18)
C18 0.069(4) 0.028(3) 0.054(3) -0.011(2) 0.010(3) 0.001(2)
C8 0.038(3) 0.027(2) 0.040(3) -0.013(2) 0.003(2) -0.0028(19)
C24 0.047(3) 0.033(3) 0.039(3) -0.017(2) -0.005(2) -0.002(2)
C27 0.070(4) 0.040(3) 0.040(3) -0.015(2) 0.005(3) -0.003(3)
C7 0.041(3) 0.029(2) 0.038(2) -0.013(2) 0.004(2) 0.000(2)
C14 0.045(3) 0.033(3) 0.059(3) -0.022(2) 0.005(3) 0.004(2)
C33 0.064(4) 0.028(2) 0.043(3) -0.013(2) 0.000(3) 0.000(2)
C30 0.064(4) 0.041(3) 0.049(3) 0.003(3) 0.002(3) -0.002(3)
C2 0.060(4) 0.029(3) 0.061(4) -0.012(2) 0.007(3) 0.008(2)
O16 0.168(8) 0.041(3) 0.133(6) -0.046(4) -0.010(6) 0.020(4)
C4 0.048(3) 0.041(3) 0.043(3) -0.007(2) -0.009(2) -0.003(2)
C16 0.062(4) 0.029(2) 0.046(3) -0.011(2) -0.010(3) 0.006(2)
C21 0.059(4) 0.040(3) 0.059(4) -0.025(3) -0.009(3) 0.008(3)
C22 0.062(4) 0.033(3) 0.047(3) -0.014(2) -0.005(3) 0.000(2)
C1 0.068(4) 0.029(2) 0.042(3) -0.010(2) 0.004(3) 0.006(2)
C5 0.045(3) 0.035(2) 0.039(3) -0.014(2) -0.001(2) 0.001(2)
C3 0.040(3) 0.028(2) 0.056(3) -0.004(2) -0.005(2) -0.001(2)
C15 0.065(4) 0.031(3) 0.058(4) -0.017(3) -0.012(3) 0.009(3)
C13 0.057(4) 0.035(3) 0.079(5) -0.030(3) 0.011(3) 0.005(3)
C10 0.095(5) 0.036(3) 0.045(3) -0.014(3) 0.012(3) 0.009(3)
C29 0.075(5) 0.055(4) 0.047(3) 0.004(3) 0.012(3) -0.001(3)
C12 0.069(4) 0.047(3) 0.076(5) -0.034(3) 0.028(4) -0.002(3)
C28 0.079(5) 0.063(4) 0.044(3) -0.015(3) 0.014(3) 0.003(4)
C11 0.096(6) 0.058(4) 0.055(4) -0.025(3) 0.023(4) -0.005(4)

loop_
_atom_type_symbol
_atom_type_description
_atom_type_scat_dispersion_real
_atom_type_scat_dispersion_imag
_atom_type_scat_source
C C 0.0181 0.0091 'International Tables Vol C Tables 4.2.6.8 and 6.1.1.4'
H H 0.0000 0.0000 'International Tables Vol C Tables 4.2.6.8 and 6.1.1.4'
Dy Dy -9.8046 9.8477 'International Tables Vol C Tables 4.2.6.8 and 6.1.1.4'
N N 0.0311 0.0180 'International Tables Vol C Tables 4.2.6.8 and 6.1.1.4'
O O 0.0492 0.0322 'International Tables Vol C Tables 4.2.6.8 and 6.1.1.4'

loop_
_geom_angle_atom_site_label_1
_geom_angle_atom_site_label_2
_geom_angle_atom_site_label_3
_geom_angle
_geom_angle_site_symmetry_1
_geom_angle_site_symmetry_3
_geom_angle_publ_flag
O5 Dy1 O6 82.55(14) . . ?
O5 Dy1 O8 68.16(13) . . ?
O5 Dy1 O3 118.29(15) . . ?
O5 Dy1 O7 96.26(16) . . ?
O5 Dy1 O2 85.90(15) . . ?
O5 Dy1 O9 118.90(13) . . ?
O5 Dy1 N3 90.08(14) . . ?
O5 Dy1 N2 94.82(15) . . ?
O5 Dy1 N4 93.28(13) . . ?
O5 Dy1 O4 70.38(16) . . ?
O1 Dy1 O5 165.78(14) . . ?
O1 Dy1 O6 84.47(14) . . ?
O1 Dy1 O8 122.60(14) . . ?
O1 Dy1 O3 69.10(14) . . ?
O1 Dy1 O7 80.06(15) . . ?
O1 Dy1 O2 84.48(16) . . ?
O1 Dy1 O9 73.96(14) . . ?
O1 Dy1 N3 80.61(14) . . ?
O1 Dy1 N2 94.01(14) . . ?
O1 Dy1 N4 98.77(14) . . ?
O1 Dy1 O4 119.45(14) . . ?
O6 Dy1 O8 111.82(15) . . ?
O6 Dy1 O7 51.58(13) . . ?
O6 Dy1 O9 127.59(15) . . ?
O6 Dy1 N3 25.68(14) . . ?
O6 Dy1 N2 152.46(13) . . ?
O6 Dy1 N4 123.91(13) . . ?
O6 Dy1 O4 146.62(17) . . ?
O8 Dy1 O7 71.61(15) . . ?
O8 Dy1 O9 52.03(13) . . ?
O8 Dy1 N3 92.38(14) . . ?
O8 Dy1 N2 92.19(15) . . ?
O8 Dy1 N4 25.95(14) . . ?
O8 Dy1 O4 76.34(17) . . ?
O3 Dy1 O6 139.00(14) . . ?
O3 Dy1 O8 108.81(15) . . ?
O3 Dy1 O7 143.43(15) . . ?
O3 Dy1 O9 75.45(15) . . ?
O3 Dy1 N3 149.08(13) . . ?
O3 Dy1 N2 25.27(14) . . ?
O3 Dy1 N4 91.66(14) . . ?
O3 Dy1 O4 50.84(14) . . ?
O7 Dy1 N3 25.92(14) . . ?
O7 Dy1 N2 155.16(14) . . ?
O7 Dy1 N4 73.69(13) . . ?
O7 Dy1 O4 147.93(17) . . ?
O2 Dy1 O6 71.38(14) . . ?
O2 Dy1 O8 152.64(16) . . ?
O2 Dy1 O3 75.25(15) . . ?
O2 Dy1 O7 121.80(14) . . ?
O2 Dy1 O9 148.29(15) . . ?
O2 Dy1 N3 96.34(14) . . ?
O2 Dy1 N2 81.10(14) . . ?
O2 Dy1 N4 164.50(14) . . ?
O2 Dy1 O4 87.15(19) . . ?
O9 Dy1 O7 77.58(15) . . ?
O9 Dy1 N3 102.60(15) . . ?
O9 Dy1 N2 77.60(15) . . ?
O9 Dy1 N4 26.11(14) . . ?
O9 Dy1 O4 83.70(19) . . ?
N3 Dy1 N2 174.27(12) . . ?
N3 Dy1 N4 99.14(13) . . ?
N4 Dy1 N2 83.55(13) . . ?
O4 Dy1 N3 159.91(14) . . ?
O4 Dy1 N2 25.60(15) . . ?
O4 Dy1 N4 78.03(18) . . ?
C34 O5 Dy1 141.7(3) . . ?
C17 O1 Dy1 151.0(4) . . ?
N3 O6 Dy1 97.2(3) . . ?
N4 O8 Dy1 97.2(3) . . ?
N2 O3 Dy1 99.3(3) . . ?
N3 O7 Dy1 95.5(3) . . ?
Dy1 O2 H00A 109.9 . . ?
Dy1 O2 H00B 109.8 . . ?
H00A O2 H00B 109.0 . . ?
N4 O9 Dy1 96.1(3) . . ?
C6 N1 H00C 116.7 . . ?
C7 N1 H00C 116.7 . . ?
C7 N1 C6 126.5(5) . . ?
O6 N3 Dy1 57.1(3) . . ?
O6 N3 O7 115.6(5) . . ?
O7 N3 Dy1 58.6(3) . . ?
O11 N3 Dy1 176.4(4) . . ?
O11 N3 O6 122.1(5) . . ?
O11 N3 O7 122.3(5) . . ?
C23 N5 H00F 116.9 . . ?
C24 N5 H00F 116.9 . . ?
C24 N5 C23 126.3(5) . . ?
O3 N2 Dy1 55.4(3) . . ?
O3 N2 O4 113.9(5) . . ?
O10 N2 Dy1 175.9(5) . . ?
O10 N2 O3 123.2(5) . . ?
O10 N2 O4 122.9(5) . . ?
O4 N2 Dy1 58.6(3) . . ?
C31 C26 C25 118.8(5) . . ?
C27 C26 C31 117.3(5) . . ?
C27 C26 C25 123.9(5) . . ?
C26 C31 C32 119.3(5) . . ?
C30 C31 C26 119.9(6) . . ?
C30 C31 C32 120.8(6) . . ?
O15 N7 C20 118.4(7) . . ?
O16 N7 O15 122.3(6) . . ?
O16 N7 C20 119.3(8) . . ?
O8 N4 Dy1 56.9(2) . . ?
O8 N4 O9 114.5(4) . . ?
O9 N4 Dy1 57.7(2) . . ?
O12 N4 Dy1 176.3(4) . . ?
O12 N4 O8 122.4(5) . . ?
O12 N4 O9 123.1(5) . . ?
N2 O4 Dy1 95.8(3) . . ?
C34 C25 C26 119.5(5) . . ?
C24 C25 C26 119.3(5) . . ?
C24 C25 C34 121.2(5) . . ?
C19 C20 N7 119.0(6) . . ?
C19 C20 C21 122.7(5) . . ?
C21 C20 N7 118.3(6) . . ?
O13 N6 C3 117.2(7) . . ?
O14 N6 O13 123.4(6) . . ?
O14 N6 C3 119.4(6) . . ?
C14 C9 C8 118.8(5) . . ?
C10 C9 C8 124.3(5) . . ?
C10 C9 C14 116.9(5) . . ?
C20 C19 H00T 120.5 . . ?
C20 C19 C18 119.0(6) . . ?
C18 C19 H00T 120.5 . . ?
C31 C32 H00U 118.4 . . ?
C33 C32 C31 123.3(5) . . ?
C33 C32 H00U 118.4 . . ?
O5 C34 C25 121.3(4) . . ?
O5 C34 C33 119.5(5) . . ?
C33 C34 C25 119.2(5) . . ?
C18 C23 N5 115.9(5) . . ?
C22 C23 N5 123.8(5) . . ?
C22 C23 C18 120.2(5) . . ?
O1 C17 C8 120.8(5) . . ?
O1 C17 C16 120.7(5) . . ?
C8 C17 C16 118.5(5) . . ?
C1 C6 N1 117.6(5) . . ?
C1 C6 C5 119.9(5) . . ?
C5 C6 N1 122.5(5) . . ?
C19 C18 C23 119.1(6) . . ?
C19 C18 H00Z 120.4 . . ?
C23 C18 H00Z 120.4 . . ?
C17 C8 C9 120.0(5) . . ?
C7 C8 C9 118.8(5) . . ?
C7 C8 C17 121.1(5) . . ?
N5 C24 C25 125.6(5) . . ?
N5 C24 H011 117.2 . . ?
C25 C24 H011 117.2 . . ?
C26 C27 H012 119.6 . . ?
C28 C27 C26 120.7(6) . . ?
C28 C27 H012 119.6 . . ?
N1 C7 C8 127.2(5) . . ?
N1 C7 H013 116.4 . . ?
C8 C7 H013 116.4 . . ?
C9 C14 C15 118.6(5) . . ?
C13 C14 C9 120.1(6) . . ?
C13 C14 C15 121.2(6) . . ?
C32 C33 C34 119.8(5) . . ?
C32 C33 H015 120.1 . . ?
C34 C33 H015 120.1 . . ?
C31 C30 H016 119.1 . . ?
C29 C30 C31 121.9(6) . . ?
C29 C30 H016 119.1 . . ?
C1 C2 H017 120.4 . . ?
C3 C2 H017 120.4 . . ?
C3 C2 C1 119.2(6) . . ?
C5 C4 H019 120.5 . . ?
C5 C4 C3 119.0(5) . . ?
C3 C4 H019 120.5 . . ?
C17 C16 H01A 119.9 . . ?
C15 C16 C17 120.2(6) . . ?
C15 C16 H01A 119.9 . . ?
C20 C21 H01B 120.4 . . ?
C20 C21 C22 119.1(6) . . ?
C22 C21 H01B 120.4 . . ?
C23 C22 C21 119.8(6) . . ?
C23 C22 H01C 120.1 . . ?
C21 C22 H01C 120.1 . . ?
C6 C1 H01D 120.0 . . ?
C2 C1 C6 120.0(6) . . ?
C2 C1 H01D 120.0 . . ?
C6 C5 H01E 120.0 . . ?
C4 C5 C6 119.9(5) . . ?
C4 C5 H01E 120.0 . . ?
C2 C3 N6 120.0(6) . . ?
C2 C3 C4 121.9(5) . . ?
C4 C3 N6 118.1(6) . . ?
C14 C15 H01G 118.3 . . ?
C16 C15 C14 123.4(6) . . ?
C16 C15 H01G 118.3 . . ?
C14 C13 H01H 119.4 . . ?
C12 C13 C14 121.2(7) . . ?
C12 C13 H01H 119.4 . . ?
C9 C10 H01I 119.1 . . ?
C11 C10 C9 121.8(7) . . ?
C11 C10 H01I 119.1 . . ?
C30 C29 H01J 120.5 . . ?
C30 C29 C28 118.9(6) . . ?
C28 C29 H01J 120.5 . . ?
C13 C12 H01K 120.5 . . ?
C13 C12 C11 119.1(6) . . ?
C11 C12 H01K 120.5 . . ?
C27 C28 C29 121.2(7) . . ?
C27 C28 H01L 119.4 . . ?
C29 C28 H01L 119.4 . . ?
C10 C11 C12 120.8(7) . . ?
C10 C11 H01M 119.6 . . ?
C12 C11 H01M 119.6 . . ?

loop_
_geom_bond_atom_site_label_1
_geom_bond_atom_site_label_2
_geom_bond_distance
_geom_bond_site_symmetry_2
_geom_bond_publ_flag
Dy1 O5 2.310(4) . ?
Dy1 O1 2.308(4) . ?
Dy1 O6 2.437(4) . ?
Dy1 O8 2.438(4) . ?
Dy1 O3 2.429(4) . ?
Dy1 O7 2.469(4) . ?
Dy1 O2 2.358(4) . ?
Dy1 O9 2.457(4) . ?
Dy1 N3 2.880(5) . ?
Dy1 N2 2.912(5) . ?
Dy1 N4 2.889(4) . ?
Dy1 O4 2.498(5) . ?
O5 C34 1.292(7) . ?
O1 C17 1.289(6) . ?
O6 N3 1.258(6) . ?
O8 N4 1.274(6) . ?
O3 N2 1.260(6) . ?
O7 N3 1.265(6) . ?
O2 H00A 0.8586 . ?
O2 H00B 0.8586 . ?
O9 N4 1.279(6) . ?
O11 N3 1.209(7) . ?
O12 N4 1.194(6) . ?
N1 H00C 0.8600 . ?
N1 C6 1.403(7) . ?
N1 C7 1.328(7) . ?
O10 N2 1.197(7) . ?
N5 H00F 0.8600 . ?
N5 C23 1.421(6) . ?
N5 C24 1.326(8) . ?
N2 O4 1.264(7) . ?
C26 C31 1.413(8) . ?
C26 C25 1.456(8) . ?
C26 C27 1.402(8) . ?
C31 C32 1.413(9) . ?
C31 C30 1.403(9) . ?
N7 O15 1.216(11) . ?
N7 C20 1.476(6) . ?
N7 O16 1.202(11) . ?
C25 C34 1.434(7) . ?
C25 C24 1.391(7) . ?
C20 C19 1.354(10) . ?
C20 C21 1.368(10) . ?
O13 N6 1.229(10) . ?
N6 O14 1.213(10) . ?
N6 C3 1.466(8) . ?
C9 C8 1.458(7) . ?
C9 C14 1.409(8) . ?
C9 C10 1.399(9) . ?
C19 H00T 0.9300 . ?
C19 C18 1.390(8) . ?
C32 H00U 0.9300 . ?
C32 C33 1.354(9) . ?
C34 C33 1.430(7) . ?
C23 C18 1.403(9) . ?
C23 C22 1.377(8) . ?
C17 C8 1.428(8) . ?
C17 C16 1.430(8) . ?
C6 C1 1.389(8) . ?
C6 C5 1.399(8) . ?
C18 H00Z 0.9300 . ?
C8 C7 1.391(7) . ?
C24 H011 0.9300 . ?
C27 H012 0.9300 . ?
C27 C28 1.382(10) . ?
C7 H013 0.9300 . ?
C14 C15 1.422(10) . ?
C14 C13 1.406(8) . ?
C33 H015 0.9300 . ?
C30 H016 0.9300 . ?
C30 C29 1.343(11) . ?
C2 H017 0.9300 . ?
C2 C1 1.384(8) . ?
C2 C3 1.369(9) . ?
C4 H019 0.9300 . ?
C4 C5 1.374(8) . ?
C4 C3 1.391(9) . ?
C16 H01A 0.9300 . ?
C16 C15 1.348(9) . ?
C21 H01B 0.9300 . ?
C21 C22 1.380(8) . ?
C22 H01C 0.9300 . ?
C1 H01D 0.9300 . ?
C5 H01E 0.9300 . ?
C15 H01G 0.9300 . ?
C13 H01H 0.9300 . ?
C13 C12 1.353(11) . ?
C10 H01I 0.9300 . ?
C10 C11 1.364(10) . ?
C29 H01J 0.9300 . ?
C29 C28 1.390(11) . ?
C12 H01K 0.9300 . ?
C12 C11 1.391(12) . ?
C28 H01L 0.9300 . ?
C11 H01M 0.9300 . ?
